data_4035571
loop_
_publ_author_name
'Nechaev, Anton A.'
'Van Hecke, Kristof'
'Zaman, Manzoor'
'Kashtanov, Stepan'
'Ungur, Liviu'
'Pereshivko, Olga P.'
'Peshkov, Vsevolod A.'
'Van der Eycken, Erik V.'

_publ_section_title
;
 Gold-Catalyzed Post-Ugi Ipso-Cyclization with Switchable
 Diastereoselectivity.
;
_journal_issue 15
_journal_name_full 'The Journal of organic chemistry'
_journal_page_first 8170
_journal_page_last 8182
_journal_paper_doi 10.1021/acs.joc.8b00953
_journal_volume 83
_journal_year 2018
_chemical_formula_moiety 'C21 H22 N2 O3'
_chemical_formula_sum 'C21 H22 N2 O3'
_chemical_formula_weight 350.41
_space_group_crystal_system orthorhombic
_space_group_IT_number 61
_space_group_name_Hall '-P 2ac 2ab'
_space_group_name_H-M_alt 'P b c a'
_atom_sites_solution_hydrogens mixed
_atom_sites_solution_primary direct
_audit_creation_date 2017-09-12
_audit_creation_method
;
Olex2 1.2
(compiled Aug 10 2017 17:28:52 for OlexSys, GUI svn.r5381)
;
_cell_angle_alpha 90
_cell_angle_beta 90
_cell_angle_gamma 90
_cell_formula_units_Z 8
_cell_length_a 9.15169(16)
_cell_length_b 16.2452(2)
_cell_length_c 24.9550(3)
_cell_measurement_reflns_used 28166
_cell_measurement_temperature 100.0(1)
_cell_measurement_theta_max 75.3120
_cell_measurement_theta_min 3.4980
_cell_volume 3710.09(9)
_computing_cell_refinement 'CrysAlisPro 1.171.38.41 (Rigaku OD, 2015)'
_computing_data_collection 'CrysAlisPro 1.171.38.41 (Rigaku OD, 2015)'
_computing_data_reduction 'CrysAlisPro 1.171.38.41 (Rigaku OD, 2015)'
_computing_molecular_graphics 'Olex2 (Dolomanov et al., 2009)'
_computing_publication_material 'Olex2 (Dolomanov et al., 2009)'
_computing_structure_refinement 'ShelXL (Sheldrick, 2015)'
_computing_structure_solution 'ShelXS (Sheldrick, 2008)'
_diffrn_ambient_environment N~2~
_diffrn_ambient_temperature 100.0(1)
_diffrn_detector 'CCD plate'
_diffrn_detector_area_resol_mean 10.4839
_diffrn_detector_type Atlas
_diffrn_measured_fraction_theta_full 1.000
_diffrn_measured_fraction_theta_max 0.992
_diffrn_measurement_details
;
List of Runs (angles in degrees, time in seconds):

  # Type    Start    End  Width  t~exp~   \w     \q     \k     \f   Frames
--------------------------------------------------------------------------
  1  \w    -76.00  38.00   1.00    2.00    --  -41.80  84.00 100.00  114
  2  \w     98.00 178.00   1.00   10.00    --  109.13 118.00 177.00   80
  3  \w     98.00 178.00   1.00   10.00    --  109.13  84.00 100.00   80
  4  \w     35.00 134.00   1.00   10.00    --  109.13 -39.00 161.00   99
  5  \w   -114.00 -14.00   1.00    2.00    --  -41.80 -57.00 -90.00  100
  6  \w   -116.00 -17.00   1.00    2.00    --  -41.80 -38.00-150.00   99
  7  \w     72.00 118.00   1.00    2.00    --   41.80 160.00 -29.00   46
  8  \w     26.00 109.00   1.00   10.00    --  109.13 -94.00 -60.00   83
  9  \w     33.00 142.00   1.00   10.00    --  109.13 -77.00  90.00  109
 10  \w     33.00 137.00   1.00   10.00    --  109.13 -30.00 -60.00  104
 11  \w   -114.00 -14.00   1.00    2.00    --  -41.80 -57.00  30.00  100
 12  \w   -116.00 -17.00   1.00    2.00    --  -41.80 -38.00 120.00   99
 13  \w      1.00  83.00   1.00    2.00    --   41.80 -99.00   0.00   82
 14  \w     56.00 178.00   1.00   10.00    --  109.13  15.00-120.00  122
 15  \w     81.00 178.00   1.00   10.00    --  109.13  30.00  60.00   97
 16  \w     80.00 178.00   1.00   10.00    --  109.13  61.00 -90.00   98
 17  \w     83.00 178.00   1.00   10.00    --  109.13  45.00   0.00   95
 18  \w     81.00 178.00   1.00   10.00    --  109.13  30.00 120.00   97
 19  \w     81.00 178.00   1.00   10.00    --  109.13  30.00 -30.00   97
 20  \w   -118.00  -9.00   1.00    2.00    --  -41.80 -77.00-150.00  109
 21  \w   -118.00  -9.00   1.00    2.00    --  -41.80 -77.00   0.00  109
 22  \w   -118.00  -9.00   1.00    2.00    --  -41.80 -77.00 120.00  109
 23  \w     80.00 178.00   1.00   10.00    --  109.13  61.00-120.00   98
 24  \w     77.00 178.00   1.00   10.00    --  109.13  77.00 120.00  101
 25  \w     80.00 178.00   1.00   10.00    --  109.13  61.00  60.00   98
 26  \w     77.00 178.00   1.00   10.00    --  109.13  77.00 150.00  101
 27  \w     80.00 178.00   1.00   10.00    --  109.13  61.00-150.00   98
 28  \w     26.00 109.00   1.00   10.00    --  109.13 -94.00-180.00   83
 29  \w   -118.00  -9.00   1.00    2.00    --  -41.80 -77.00 -90.00  109
 30  \w     23.00  98.00   1.00    2.00    --   41.80-125.00-180.00   75
 31  \w      1.00  83.00   1.00    2.00    --   41.80 -99.00-120.00   82
 32  \w     80.00 142.00   1.00   10.00    --  109.13  61.00   0.00   62
 33  \w     83.00 178.00   1.00   10.00    --  109.13  45.00 -30.00   95
;
_diffrn_measurement_device 'four-circle diffractometer'
_diffrn_measurement_device_type 'SuperNova, Dual, Cu at zero, Atlas'
_diffrn_measurement_method '\w scans'
_diffrn_orient_matrix_type 'CrysAlisPro convention (1999,Acta A55,543-557)'
_diffrn_orient_matrix_UB_11 -0.0421358000
_diffrn_orient_matrix_UB_12 -0.0646680000
_diffrn_orient_matrix_UB_13 -0.0424245000
_diffrn_orient_matrix_UB_21 -0.0702992000
_diffrn_orient_matrix_UB_22 -0.0534420000
_diffrn_orient_matrix_UB_23 0.0439940000
_diffrn_orient_matrix_UB_31 -0.1470067000
_diffrn_orient_matrix_UB_32 0.0441575000
_diffrn_orient_matrix_UB_33 -0.0088954000
_diffrn_radiation_monochromator mirror
_diffrn_radiation_probe x-ray
_diffrn_radiation_type CuK\a
_diffrn_radiation_wavelength 1.54184
_diffrn_reflns_av_R_equivalents 0.0680
_diffrn_reflns_av_unetI/netI 0.0193
_diffrn_reflns_Laue_measured_fraction_full 1.000
_diffrn_reflns_Laue_measured_fraction_max 0.992
_diffrn_reflns_limit_h_max 10
_diffrn_reflns_limit_h_min -11
_diffrn_reflns_limit_k_max 20
_diffrn_reflns_limit_k_min -20
_diffrn_reflns_limit_l_max 31
_diffrn_reflns_limit_l_min -31
_diffrn_reflns_number 66552
_diffrn_reflns_point_group_measured_fraction_full 1.000
_diffrn_reflns_point_group_measured_fraction_max 0.992
_diffrn_reflns_theta_full 67.684
_diffrn_reflns_theta_max 75.548
_diffrn_reflns_theta_min 3.542
_diffrn_source 'micro-focus sealed X-ray tube'
_diffrn_source_type 'SuperNova (Cu) X-ray Source'
_exptl_absorpt_coefficient_mu 0.681
_exptl_absorpt_correction_T_max 0.990
_exptl_absorpt_correction_T_min 0.974
_exptl_absorpt_correction_type gaussian
_exptl_absorpt_process_details
;
CrysAlisPro 1.171.38.41 (Rigaku Oxford Diffraction, 2015)
Numerical absorption correction based on gaussian integration over
			a multifaceted crystal model
Empirical absorption correction using spherical harmonics,
 implemented in SCALE3 ABSPACK scaling algorithm.
;
_exptl_crystal_colour 'clear colourless'
_exptl_crystal_colour_lustre clear
_exptl_crystal_colour_primary colourless
_exptl_crystal_density_diffrn 1.255
_exptl_crystal_description plate
_exptl_crystal_F_000 1488
_exptl_crystal_size_max 0.232
_exptl_crystal_size_mid 0.185
_exptl_crystal_size_min 0.07
_refine_diff_density_max 0.215
_refine_diff_density_min -0.225
_refine_diff_density_rms 0.045
_refine_ls_extinction_method none
_refine_ls_goodness_of_fit_ref 1.076
_refine_ls_hydrogen_treatment mixed
_refine_ls_matrix_type full
_refine_ls_number_parameters 241
_refine_ls_number_reflns 3826
_refine_ls_number_restraints 0
_refine_ls_restrained_S_all 1.076
_refine_ls_R_factor_all 0.0449
_refine_ls_R_factor_gt 0.0400
_refine_ls_shift/su_max 0.001
_refine_ls_shift/su_mean 0.000
_refine_ls_structure_factor_coef Fsqd
_refine_ls_weighting_details 'w=1/[\s^2^(Fo^2^)+(0.0585P)^2^+1.2308P] where P=(Fo^2^+2Fc^2^)/3'
_refine_ls_weighting_scheme calc
_refine_ls_wR_factor_gt 0.1053
_refine_ls_wR_factor_ref 0.1111
_reflns_Friedel_coverage 0.000
_reflns_number_gt 3433
_reflns_number_total 3826
_reflns_threshold_expression 'I > 2\s(I)'
_cod_data_source_file jo8b00953_si_004.cif
_cod_data_source_block evde_ugent007
_cod_database_code 4035571
_shelxl_version_number 2013-4
_chemical_oxdiff_formula 'C21 H22 N2 O3'
_shelx_space_group_comment
;
The symmetry employed for this shelxl refinement is uniquely defined
by the following loop, which should always be used as a source of
symmetry information in preference to the above space-group names.
They are only intended as comments.
;
_shelx_estimated_absorpt_t_max 0.954
_shelx_estimated_absorpt_t_min 0.858
_reflns_odcompleteness_completeness 99.95
_reflns_odcompleteness_iscentric 1
_reflns_odcompleteness_theta 66.97
_olex2_refinement_description
;
1. Fixed Uiso
 At 1.2 times of:
  All C(H) groups, All O(H) groups
 At 1.5 times of:
  All C(H,H,H) groups
2.a Ternary CH refined with riding coordinates:
 C10(H10)
2.b Aromatic/amide H refined with riding coordinates:
 C2(H2A), C3(H3), C5(H5), C6(H6), C7(H7), C8(H8), C12(H12), C13(H13), C14(H14),
  C15(H15), C16(H16)
2.c Idealised Me refined as rotating group:
 C19(H19A,H19B,H19C), C20(H20A,H20B,H20C), C21(H21A,H21B,H21C)
;
_olex2_exptl_crystal_mounting_method 'mounted on a nylon loop'
_olex2_submission_special_instructions 'No special instructions were received'
_oxdiff_exptl_absorpt_empirical_details
;
Empirical correction (ABSPACK) includes:
- Absorption correction using spherical harmonics
- Frame scaling
;
_oxdiff_exptl_absorpt_empirical_full_max 1.944
_oxdiff_exptl_absorpt_empirical_full_min 0.698

loop_
_space_group_symop_operation_xyz
'x, y, z'
'-x+1/2, -y, z+1/2'
'x+1/2, -y+1/2, -z'
'-x, y+1/2, -z+1/2'
'-x, -y, -z'
'x-1/2, y, -z-1/2'
'-x-1/2, y-1/2, z'
'x, -y-1/2, z-1/2'

loop_
_atom_site_label
_atom_site_type_symbol
_atom_site_fract_x
_atom_site_fract_y
_atom_site_fract_z
_atom_site_U_iso_or_equiv
_atom_site_adp_type
_atom_site_occupancy
_atom_site_site_symmetry_order
_atom_site_calc_flag
_atom_site_refinement_flags_posn
O1 O 0.00007(10) 0.50227(6) 0.17612(4) 0.0261(2) Uani 1 1 d .
O2 O 0.34608(10) 0.50859(5) 0.05501(3) 0.0251(2) Uani 1 1 d .
O3 O 0.03842(10) 0.71487(5) 0.14758(3) 0.0244(2) Uani 1 1 d .
H2 H 0.1764(19) 0.5885(11) 0.0727(7) 0.029 Uiso 1 1 d R
N1 N 0.24219(11) 0.52919(6) 0.15928(4) 0.0188(2) Uani 1 1 d .
N2 N 0.12094(12) 0.63247(6) 0.07990(4) 0.0218(2) Uani 1 1 d .
C1 C 0.37607(13) 0.48388(7) 0.14942(5) 0.0191(2) Uani 1 1 d .
C2 C 0.32155(14) 0.39483(7) 0.15181(5) 0.0231(3) Uani 1 1 d .
H2A H 0.3814 0.3475 0.1474 0.028 Uiso 1 1 calc R
C3 C 0.17919(15) 0.39316(7) 0.16084(5) 0.0255(3) Uani 1 1 d .
H3 H 0.1213 0.3448 0.1634 0.031 Uiso 1 1 calc R
C4 C 0.12416(14) 0.47831(7) 0.16631(5) 0.0214(3) Uani 1 1 d .
C5 C 0.49146(14) 0.49287(7) 0.19186(5) 0.0225(3) Uani 1 1 d .
H5 H 0.4637 0.5045 0.2278 0.027 Uiso 1 1 calc R
C6 C 0.63260(15) 0.48471(8) 0.17951(5) 0.0267(3) Uani 1 1 d .
H6 H 0.7036 0.4855 0.2073 0.032 Uiso 1 1 calc R
C7 C 0.67910(15) 0.47470(9) 0.12432(5) 0.0291(3) Uani 1 1 d .
H7 H 0.7798 0.4654 0.1173 0.035 Uiso 1 1 calc R
C8 C 0.58591(15) 0.47796(8) 0.08268(5) 0.0262(3) Uani 1 1 d .
H8 H 0.6216 0.4702 0.0473 0.031 Uiso 1 1 calc R
C9 C 0.43158(14) 0.49319(7) 0.09122(5) 0.0206(3) Uani 1 1 d .
C10 C 0.22494(14) 0.61755(7) 0.16976(4) 0.0199(2) Uani 1 1 d .
H10 H 0.1816 0.6226 0.2064 0.024 Uiso 1 1 calc R
C11 C 0.36915(13) 0.66370(7) 0.17104(5) 0.0204(2) Uani 1 1 d .
C12 C 0.44625(14) 0.68170(7) 0.12422(5) 0.0222(3) Uani 1 1 d .
H12 H 0.4080 0.6652 0.0905 0.027 Uiso 1 1 calc R
C13 C 0.57876(14) 0.72362(7) 0.12663(5) 0.0247(3) Uani 1 1 d .
H13 H 0.6316 0.7344 0.0946 0.030 Uiso 1 1 calc R
C14 C 0.63412(15) 0.74974(8) 0.17553(5) 0.0272(3) Uani 1 1 d .
H14 H 0.7247 0.7782 0.1771 0.033 Uiso 1 1 calc R
C15 C 0.55633(15) 0.73396(8) 0.22213(5) 0.0254(3) Uani 1 1 d .
H15 H 0.5926 0.7530 0.2556 0.030 Uiso 1 1 calc R
C16 C 0.42561(14) 0.69047(7) 0.22012(5) 0.0223(3) Uani 1 1 d .
H16 H 0.3742 0.6788 0.2523 0.027 Uiso 1 1 calc R
C17 C 0.11630(13) 0.65897(7) 0.13078(5) 0.0202(2) Uani 1 1 d .
C18 C 0.02326(14) 0.66013(7) 0.03640(5) 0.0239(3) Uani 1 1 d .
C19 C 0.0217(2) 0.75387(8) 0.03210(6) 0.0375(4) Uani 1 1 d .
H19A H -0.0255 0.7772 0.0639 0.056 Uiso 1 1 calc GR
H19B H -0.0325 0.7703 0.0000 0.056 Uiso 1 1 calc GR
H19C H 0.1223 0.7743 0.0297 0.056 Uiso 1 1 calc GR
C20 C -0.12953(16) 0.62701(10) 0.04735(6) 0.0364(3) Uani 1 1 d .
H20A H -0.1272 0.5667 0.0473 0.055 Uiso 1 1 calc GR
H20B H -0.1965 0.6463 0.0194 0.055 Uiso 1 1 calc GR
H20C H -0.1632 0.6467 0.0824 0.055 Uiso 1 1 calc GR
C21 C 0.08406(17) 0.62282(8) -0.01493(5) 0.0300(3) Uani 1 1 d .
H21A H 0.1817 0.6452 -0.0218 0.045 Uiso 1 1 calc GR
H21B H 0.0194 0.6364 -0.0450 0.045 Uiso 1 1 calc GR
H21C H 0.0902 0.5629 -0.0110 0.045 Uiso 1 1 calc GR

loop_
_atom_site_aniso_label
_atom_site_aniso_U_11
_atom_site_aniso_U_22
_atom_site_aniso_U_33
_atom_site_aniso_U_23
_atom_site_aniso_U_13
_atom_site_aniso_U_12
O1 0.0203(5) 0.0308(5) 0.0271(5) 0.0007(3) 0.0022(3) 0.0001(3)
O2 0.0265(5) 0.0290(4) 0.0198(4) -0.0007(3) -0.0006(4) 0.0052(4)
O3 0.0247(5) 0.0213(4) 0.0273(4) -0.0009(3) 0.0012(4) 0.0047(3)
N1 0.0176(5) 0.0185(5) 0.0204(5) 0.0009(3) 0.0010(4) 0.0009(4)
N2 0.0226(5) 0.0221(5) 0.0206(5) 0.0010(4) -0.0002(4) 0.0044(4)
C1 0.0195(6) 0.0181(5) 0.0196(5) 0.0005(4) 0.0011(4) 0.0017(4)
C2 0.0277(7) 0.0181(5) 0.0236(5) 0.0013(4) -0.0007(5) 0.0012(5)
C3 0.0281(7) 0.0203(6) 0.0280(6) 0.0017(5) 0.0013(5) -0.0036(5)
C4 0.0213(6) 0.0238(6) 0.0190(5) 0.0014(4) -0.0002(4) -0.0009(5)
C5 0.0245(6) 0.0227(5) 0.0204(5) 0.0001(4) -0.0011(5) 0.0015(4)
C6 0.0240(7) 0.0306(6) 0.0254(6) 0.0000(5) -0.0042(5) 0.0017(5)
C7 0.0210(6) 0.0361(7) 0.0303(7) 0.0004(5) 0.0034(5) 0.0010(5)
C8 0.0249(7) 0.0311(6) 0.0227(6) -0.0005(5) 0.0044(5) 0.0025(5)
C9 0.0239(6) 0.0176(5) 0.0204(6) -0.0007(4) 0.0012(5) 0.0007(4)
C10 0.0227(6) 0.0187(5) 0.0182(5) 0.0003(4) 0.0013(4) 0.0023(4)
C11 0.0220(6) 0.0164(5) 0.0227(5) 0.0009(4) -0.0004(4) 0.0031(4)
C12 0.0246(6) 0.0200(5) 0.0219(6) 0.0005(4) 0.0013(5) 0.0022(4)
C13 0.0242(6) 0.0223(6) 0.0275(6) 0.0041(4) 0.0034(5) 0.0023(5)
C14 0.0229(6) 0.0239(6) 0.0348(7) 0.0039(5) -0.0047(5) 0.0002(5)
C15 0.0270(7) 0.0225(6) 0.0266(6) 0.0006(5) -0.0066(5) 0.0025(5)
C16 0.0239(6) 0.0213(5) 0.0216(5) 0.0016(4) -0.0003(5) 0.0036(5)
C17 0.0195(6) 0.0186(5) 0.0224(5) 0.0016(4) 0.0012(4) -0.0009(4)
C18 0.0254(7) 0.0234(6) 0.0227(6) 0.0016(4) -0.0023(5) 0.0036(5)
C19 0.0562(10) 0.0258(7) 0.0306(7) 0.0051(5) -0.0066(6) 0.0064(6)
C20 0.0235(7) 0.0469(8) 0.0387(7) -0.0054(6) -0.0019(6) 0.0007(6)
C21 0.0354(7) 0.0322(7) 0.0225(6) 0.0014(5) 0.0002(5) 0.0056(5)

loop_
_atom_type_symbol
_atom_type_description
_atom_type_scat_dispersion_real
_atom_type_scat_dispersion_imag
_atom_type_scat_source
C C 0.0181 0.0091 'International Tables Vol C Tables 4.2.6.8 and 6.1.1.4'
H H 0.0000 0.0000 'International Tables Vol C Tables 4.2.6.8 and 6.1.1.4'
N N 0.0311 0.0180 'International Tables Vol C Tables 4.2.6.8 and 6.1.1.4'
O O 0.0492 0.0322 'International Tables Vol C Tables 4.2.6.8 and 6.1.1.4'

loop_
_exptl_crystal_face_index_h
_exptl_crystal_face_index_k
_exptl_crystal_face_index_l
_exptl_crystal_face_perp_dist
3 7 -9 0.0869
5 -5 2 0.0902
-5 6 -3 0.0809
-5 -3 6 0.0842
0 6 13 0.0399
0 -6 -13 0.0299
-2 -4 -14 0.0275
3 8 8 0.0674
0 10 6 0.0762
-3 -7 -8 0.0537
0 1 -16 0.0399
0 -6 13 0.1423

loop_
_geom_angle_atom_site_label_1
_geom_angle_atom_site_label_2
_geom_angle_atom_site_label_3
_geom_angle
C1 N1 C10 128.14(10)
C4 N1 C1 112.41(10)
C4 N1 C10 118.81(10)
C17 N2 C18 125.39(10)
N1 C1 C2 101.40(9)
N1 C1 C5 115.13(10)
N1 C1 C9 112.79(9)
C2 C1 C9 103.67(9)
C5 C1 C2 107.06(9)
C5 C1 C9 114.94(10)
C3 C2 C1 110.30(11)
C2 C3 C4 109.40(11)
O1 C4 N1 124.35(11)
O1 C4 C3 129.15(12)
N1 C4 C3 106.49(10)
C6 C5 C1 120.51(11)
C5 C6 C7 120.95(12)
C8 C7 C6 122.89(12)
C7 C8 C9 120.71(12)
O2 C9 C1 120.31(11)
O2 C9 C8 123.39(11)
C8 C9 C1 116.21(10)
N1 C10 C11 113.15(10)
N1 C10 C17 112.52(9)
C11 C10 C17 110.96(9)
C12 C11 C10 121.68(11)
C12 C11 C16 118.76(11)
C16 C11 C10 119.55(10)
C13 C12 C11 120.43(11)
C14 C13 C12 120.37(12)
C15 C14 C13 119.56(12)
C14 C15 C16 120.34(12)
C15 C16 C11 120.49(11)
O3 C17 N2 125.37(11)
O3 C17 C10 118.71(10)
N2 C17 C10 115.83(10)
N2 C18 C19 111.16(11)
N2 C18 C20 108.45(10)
N2 C18 C21 106.03(10)
C20 C18 C19 110.90(12)
C21 C18 C19 109.95(11)
C21 C18 C20 110.23(11)

loop_
_geom_bond_atom_site_label_1
_geom_bond_atom_site_label_2
_geom_bond_distance
O1 C4 1.2252(16)
O2 C9 1.2213(16)
O3 C17 1.2282(15)
N1 C1 1.4504(15)
N1 C4 1.3714(16)
N1 C10 1.4676(14)
N2 C17 1.3413(15)
N2 C18 1.4762(15)
C1 C2 1.5314(16)
C1 C5 1.5028(17)
C1 C9 1.5459(16)
C2 C3 1.322(2)
C3 C4 1.4785(17)
C5 C6 1.3346(19)
C6 C7 1.4506(18)
C7 C8 1.3453(19)
C8 C9 1.4497(18)
C10 C11 1.5182(17)
C10 C17 1.5452(16)
C11 C12 1.3960(17)
C11 C16 1.3986(17)
C12 C13 1.3922(18)
C13 C14 1.3876(18)
C14 C15 1.3874(19)
C15 C16 1.3903(18)
C18 C19 1.5266(17)
C18 C20 1.5229(19)
C18 C21 1.5225(17)

loop_
_exptl_oxdiff_crystal_face_indexfrac_h
_exptl_oxdiff_crystal_face_indexfrac_k
_exptl_oxdiff_crystal_face_indexfrac_l
_exptl_oxdiff_crystal_face_x
_exptl_oxdiff_crystal_face_y
_exptl_oxdiff_crystal_face_z
3.0105 7.0019 -8.9981 -0.1979 -0.9817 -0.0533
4.9999 -4.9992 2.0001 0.0278 0.0037 -0.9736
-4.9988 5.9993 -3.0000 -0.0501 -0.1012 1.0265
-5.0083 -3.0019 5.9985 0.1507 0.7764 0.5503
-0.0077 5.9926 12.9973 -0.9386 0.2521 0.1501
0.0077 -5.9926 -12.9973 0.9386 -0.2521 -0.1501
-1.9921 -3.9929 -13.9973 0.9360 -0.2624 0.2411
2.9984 7.9943 7.9985 -0.9826 -0.2861 -0.1589
-0.0013 9.9945 5.9986 -0.9008 -0.2701 0.3882
-2.9981 -6.9946 -7.9985 0.9180 0.2327 0.2030
0.0121 1.0066 -15.9969 0.6131 -0.7584 0.1850
-0.0114 -6.0038 12.9976 -0.1627 0.8935 -0.3791
